data_7239985
loop_
_publ_author_name
'Pham, Thuy Trang'
'Chen, Xi'
'S\"ohnel, Tilo'
'Yan, Ning'
'Sperry, Jonathan'

_publ_section_title
;
 Haber-independent, diversity-oriented synthesis of nitrogen compounds
 from biorenewable chitin
;
_journal_issue 6
_journal_name_full 'Green Chemistry'
_journal_page_first 1978
_journal_page_last 1984
_journal_paper_doi 10.1039/D0GC00208A
_journal_volume 22
_journal_year 2020
_chemical_absolute_configuration ad
_chemical_formula_moiety 'C14 H13 N O5'
_chemical_formula_sum 'C14 H13 N O5'
_chemical_formula_weight 275.25
_chemical_name_systematic TR205
_chemical_temperature_decomposition_gt 473.15
_space_group_crystal_system orthorhombic
_space_group_IT_number 19
_space_group_name_Hall 'P 2ac 2ab'
_space_group_name_H-M_alt 'P 21 21 21'
_atom_sites_solution_hydrogens mixed
_audit_creation_date 2019-11-08
_audit_creation_method
;
Olex2 1.2
(compiled 2018.05.29 svn.r3510 for OlexSys, GUI svn.r5506)
;
_audit_update_record
;
2020-01-06 deposited with the CCDC.	2020-02-25 downloaded from the CCDC.
;
_cell_angle_alpha 90
_cell_angle_beta 90
_cell_angle_gamma 90
_cell_formula_units_Z 4
_cell_length_a 7.19640(10)
_cell_length_b 11.9878(3)
_cell_length_c 14.7510(3)
_cell_measurement_reflns_used 5724
_cell_measurement_temperature 107(5)
_cell_measurement_theta_max 74.0910
_cell_measurement_theta_min 6.0290
_cell_volume 1272.55(4)
_computing_cell_refinement 'CrysAlisPro 1.171.40.53 (Rigaku OD, 2019)'
_computing_data_collection 'CrysAlisPro 1.171.40.53 (Rigaku OD, 2019)'
_computing_data_reduction 'CrysAlisPro 1.171.40.53 (Rigaku OD, 2019)'
_computing_molecular_graphics 'Olex2 (Dolomanov et al., 2009)'
_computing_publication_material 'Olex2 (Dolomanov et al., 2009)'
_computing_structure_refinement 'ShelXL (Sheldrick, 2015)'
_computing_structure_solution 'SHELXT 2014/5 (Sheldrick, 2014)'
_diffrn_ambient_environment N~2~
_diffrn_ambient_temperature 107(5)
_diffrn_detector 'CCD plate'
_diffrn_detector_area_resol_mean 5.8140
_diffrn_detector_type 'Pilatus 200K'
_diffrn_measured_fraction_theta_full 0.997
_diffrn_measured_fraction_theta_max 0.997
_diffrn_measurement_details
;
List of Runs (angles in degrees, time in seconds):

  # Type    Start    End  Width  t~exp~   \w     \q     \k     \f   Frames
#--------------------------------------------------------------------------
  1  \w     29.00  76.00   0.50    0.50    --   47.48  38.00 -82.00   94
  2  \w     30.00  69.00   0.50    2.00    --  101.53 -30.00  30.00   78
  3  \w     91.00 122.00   0.50    2.00    --  101.53 -30.00  30.00   62
  4  \w     84.00 119.00   0.50    2.00    --  101.53 -38.00 122.00   70
  5  \w     82.00 176.00   0.50    2.00    --  101.53  45.00   0.00  188
  6  \w    153.00 178.00   0.50    2.00    --  101.53 111.00 120.00   50
  7  \w    111.00 137.00   0.50    2.00    --  101.53 111.00 120.00   52
  8  \w     29.00  68.00   0.50    2.00    --  101.53 -38.00 122.00   78
  9  \w     32.00 110.00   0.50    2.00    --  101.53 -94.00 120.00  156
 10  \w     24.00 100.00   0.50    2.00    --  101.53 -94.00  60.00  152
 11  \w    -42.00 -14.00   0.50    2.00    --  -90.25 128.00 -27.00   56
 12  \w    -66.00 -11.00   0.50    2.00    --  -90.25 111.00 -60.00  110
 13  \w    -72.00 -47.00   0.50    2.00    --  -90.25 128.00 -27.00   50
 14  \w    -81.00 -56.00   0.50    2.00    --  -90.25 111.00  30.00   50
 15  \w    -90.00  -9.00   0.50    0.50    --  -47.48 125.00  90.00  162
 16  \w   -108.00 -35.00   0.50    0.50    --  -47.48 -57.00  90.00  146
 17  \w    -86.00 -61.00   0.50    2.00    --  -90.25 -83.00 -33.00   50
 18  \w   -105.00 -80.00   0.50    0.50    --  -47.48-142.00  86.00   50
 19  \w   -169.00-119.00   0.50    2.00    --  -90.25 -38.00 122.00  100
;
_diffrn_measurement_device 'four-circle diffractometer'
_diffrn_measurement_device_type 'XtaLAB Synergy, Dualflex, Pilatus 200K'
_diffrn_measurement_method '\w scans'
_diffrn_orient_matrix_type 'CrysAlisPro convention (1999,Acta A55,543-557)'
_diffrn_orient_matrix_UB_11 -0.0972551000
_diffrn_orient_matrix_UB_12 0.0547404000
_diffrn_orient_matrix_UB_13 -0.0817060000
_diffrn_orient_matrix_UB_21 -0.0356750000
_diffrn_orient_matrix_UB_22 -0.1160720000
_diffrn_orient_matrix_UB_23 -0.0412946000
_diffrn_orient_matrix_UB_31 -0.1873983000
_diffrn_orient_matrix_UB_32 -0.0062714000
_diffrn_orient_matrix_UB_33 0.0502514000
_diffrn_radiation_monochromator mirror
_diffrn_radiation_probe x-ray
_diffrn_radiation_type CuK\a
_diffrn_radiation_wavelength 1.54184
_diffrn_reflns_av_R_equivalents 0.0325
_diffrn_reflns_av_unetI/netI 0.0315
_diffrn_reflns_Laue_measured_fraction_full 0.997
_diffrn_reflns_Laue_measured_fraction_max 0.997
_diffrn_reflns_limit_h_max 8
_diffrn_reflns_limit_h_min -8
_diffrn_reflns_limit_k_max 14
_diffrn_reflns_limit_k_min -14
_diffrn_reflns_limit_l_max 17
_diffrn_reflns_limit_l_min -17
_diffrn_reflns_number 7454
_diffrn_reflns_point_group_measured_fraction_full 0.998
_diffrn_reflns_point_group_measured_fraction_max 0.998
_diffrn_reflns_theta_full 67.684
_diffrn_reflns_theta_max 67.738
_diffrn_reflns_theta_min 6.846
_diffrn_source 'micro-focus sealed X-ray tube'
_diffrn_source_type 'PhotonJet (Cu) X-ray Source'
_exptl_absorpt_coefficient_mu 0.930
_exptl_absorpt_correction_T_max 1.00000
_exptl_absorpt_correction_T_min 0.79974
_exptl_absorpt_correction_type multi-scan
_exptl_absorpt_process_details
;
CrysAlisPro 1.171.40.53 (Rigaku Oxford Diffraction, 2019)
Empirical absorption correction using spherical harmonics,
 implemented in SCALE3 ABSPACK scaling algorithm.
;
_exptl_crystal_colour orange
_exptl_crystal_density_diffrn 1.437
_exptl_crystal_description block
_exptl_crystal_F_000 576
_exptl_crystal_recrystallization_method 'Re-crystallisation from solvent: ethylacetate + light petroleum'
_exptl_crystal_size_max 0.12
_exptl_crystal_size_mid 0.12
_exptl_crystal_size_min 0.1
_refine_diff_density_max 0.211
_refine_diff_density_min -0.159
_refine_diff_density_rms 0.039
_refine_ls_abs_structure_details
;
 Flack x determined using 905 quotients [(I+)-(I-)]/[(I+)+(I-)]
 (Parsons, Flack and Wagner, Acta Cryst. B69 (2013) 249-259).
;
_refine_ls_abs_structure_Flack -0.02(9)
_refine_ls_extinction_coef 0.0025(6)
_refine_ls_extinction_expression Fc^*^=kFc[1+0.001xFc^2^\l^3^/sin(2\q)]^-1/4^
_refine_ls_extinction_method 'SHELXL-2016/6 (Sheldrick 2016)'
_refine_ls_goodness_of_fit_ref 1.047
_refine_ls_hydrogen_treatment mixed
_refine_ls_matrix_type full
_refine_ls_number_parameters 192
_refine_ls_number_reflns 2314
_refine_ls_number_restraints 0
_refine_ls_restrained_S_all 1.047
_refine_ls_R_factor_all 0.0290
_refine_ls_R_factor_gt 0.0277
_refine_ls_shift/su_max 0.000
_refine_ls_shift/su_mean 0.000
_refine_ls_structure_factor_coef Fsqd
_refine_ls_weighting_details 'w=1/[\s^2^(Fo^2^)+(0.0416P)^2^+0.2116P] where P=(Fo^2^+2Fc^2^)/3'
_refine_ls_weighting_scheme calc
_refine_ls_wR_factor_gt 0.0719
_refine_ls_wR_factor_ref 0.0728
_reflns_Friedel_coverage 0.709
_reflns_Friedel_fraction_full 1.000
_reflns_Friedel_fraction_max 1.000
_reflns_number_gt 2230
_reflns_number_total 2314
_reflns_threshold_expression 'I > 2\s(I)'
_cod_data_source_file d0gc00208a2.cif
_cod_data_source_block tr205_0
_cod_depositor_comments
;
The following automatic conversions were performed:

data name '_chemical_melting_point' was changed to
'_chemical_temperature_decomposition_gt' since the value was
specified as 'more than' ('>') a certain temperature. The value '>200
oC (decomposed)' was changed to '473.15' -- it was converted from
degrees Celsius (C) to kelvins (K).

Automatic conversion script
Id: cif_fix_values 7556 2019-12-06 15:28:31Z antanas 

 Adding full bibliography for 7239983--7239986.cif.

 Adding full bibliography for 7239983--7239986.cif.
;
_cod_database_code 7239985
_shelx_shelxl_version_number 2016/6
_chemical_oxdiff_formula C14H13NO5
_shelx_space_group_comment
;
The symmetry employed for this shelxl refinement is uniquely defined
by the following loop, which should always be used as a source of
symmetry information in preference to the above space-group names.
They are only intended as comments.
;
_shelx_estimated_absorpt_t_max 0.913
_shelx_estimated_absorpt_t_min 0.897
_reflns_odcompleteness_completeness 99.86
_reflns_odcompleteness_iscentric 1
_reflns_odcompleteness_theta 68.13
_olex2_refinement_description
;
1. Fixed Uiso
 At 1.2 times of:
  All C(H) groups, All N(H) groups
 At 1.5 times of:
  All C(H,H,H) groups
2.a Aromatic/amide H refined with riding coordinates:
 N1(H1), C4(H4), C11(H11), C12(H12), C14(H14)
2.b Idealised Me refined as rotating group:
 C1(H1A,H1B,H1C), C8(H8A,H8B,H8C)
;
_olex2_submission_special_instructions 'No special instructions were received'
_oxdiff_exptl_absorpt_empirical_details
;
Empirical correction (ABSPACK) includes:
- Absorption correction using spherical harmonics
- Frame scaling
;
_oxdiff_exptl_absorpt_empirical_full_max 1.406
_oxdiff_exptl_absorpt_empirical_full_min 0.798

loop_
_space_group_symop_operation_xyz
'x, y, z'
'-x+1/2, -y, z+1/2'
'-x, y+1/2, -z+1/2'
'x+1/2, -y+1/2, -z'

loop_
_atom_site_label
_atom_site_type_symbol
_atom_site_fract_x
_atom_site_fract_y
_atom_site_fract_z
_atom_site_U_iso_or_equiv
_atom_site_adp_type
_atom_site_occupancy
_atom_site_site_symmetry_order
_atom_site_calc_flag
_atom_site_refinement_flags_posn
_atom_site_refinement_flags_adp
_atom_site_refinement_flags_occupancy
_atom_site_disorder_assembly
_atom_site_disorder_group
O1 O 1.0209(2) 0.67054(13) 0.87963(10) 0.0213(4) Uani 1 1 d . . . . .
O2 O 0.6243(2) 0.76488(12) 0.60968(10) 0.0201(3) Uani 1 1 d . . . . .
O3 O 0.3922(2) 0.69141(12) 0.89999(9) 0.0173(3) Uani 1 1 d . . . . .
H3 H 0.271(5) 0.689(3) 0.900(2) 0.044(9) Uiso 1 1 d . . . . .
O4 O 0.36520(18) 0.53770(12) 0.80653(9) 0.0162(3) Uani 1 1 d . . . . .
O5 O -0.0375(2) 0.57590(13) 0.49150(10) 0.0193(3) Uani 1 1 d . . . . .
H5 H 0.005(5) 0.626(3) 0.460(2) 0.051(10) Uiso 1 1 d . . . . .
N1 N 0.7393(2) 0.58785(14) 0.89374(12) 0.0159(4) Uani 1 1 d . . . . .
H1 H 0.670518 0.542935 0.926908 0.019 Uiso 1 1 calc R . . . .
C1 C 0.9819(3) 0.5410(2) 1.00180(16) 0.0295(5) Uani 1 1 d . . . . .
H1A H 1.085288 0.491902 0.985010 0.044 Uiso 1 1 calc GR . . . .
H1B H 0.878195 0.495877 1.024408 0.044 Uiso 1 1 calc GR . . . .
H1C H 1.022610 0.592679 1.049256 0.044 Uiso 1 1 calc GR . . . .
C2 C 0.9204(3) 0.60561(17) 0.92053(14) 0.0171(4) Uani 1 1 d . . . . .
C3 C 0.6592(3) 0.63558(16) 0.81877(14) 0.0143(4) Uani 1 1 d . . . . .
C4 C 0.7377(3) 0.67462(17) 0.74255(14) 0.0158(4) Uani 1 1 d . . . . .
H4 H 0.866596 0.671340 0.728902 0.019 Uiso 1 1 calc R . . . .
C5 C 0.5972(3) 0.72236(16) 0.68434(13) 0.0148(4) Uani 1 1 d . . . . .
C6 C 0.4490(3) 0.64720(17) 0.81830(13) 0.0146(4) Uani 1 1 d . . . . .
C7 C 0.4062(3) 0.71519(16) 0.73008(13) 0.0136(4) Uani 1 1 d . . . . .
C8 C 0.3272(3) 0.83136(17) 0.74634(14) 0.0174(4) Uani 1 1 d . . . . .
H8A H 0.309130 0.869095 0.688066 0.026 Uiso 1 1 calc GR . . . .
H8B H 0.413904 0.874514 0.783659 0.026 Uiso 1 1 calc GR . . . .
H8C H 0.207608 0.825199 0.777757 0.026 Uiso 1 1 calc GR . . . .
C9 C 0.2771(3) 0.63832(16) 0.67968(13) 0.0137(4) Uani 1 1 d . . . . .
C10 C 0.2627(3) 0.53966(17) 0.72757(13) 0.0152(4) Uani 1 1 d . . . . .
C11 C 0.1513(3) 0.45284(17) 0.69820(14) 0.0177(4) Uani 1 1 d . . . . .
H11 H 0.141636 0.385569 0.731914 0.021 Uiso 1 1 calc R . . . .
C12 C 0.0537(3) 0.46744(18) 0.61747(14) 0.0177(4) Uani 1 1 d . . . . .
H12 H -0.022241 0.408755 0.595053 0.021 Uiso 1 1 calc R . . . .
C13 C 0.0660(3) 0.56675(17) 0.56942(13) 0.0154(4) Uani 1 1 d . . . . .
C14 C 0.1779(3) 0.65422(17) 0.59999(13) 0.0148(4) Uani 1 1 d . . . . .
H14 H 0.185965 0.722338 0.567311 0.018 Uiso 1 1 calc R . . . .

loop_
_atom_site_aniso_label
_atom_site_aniso_U_11
_atom_site_aniso_U_22
_atom_site_aniso_U_33
_atom_site_aniso_U_23
_atom_site_aniso_U_13
_atom_site_aniso_U_12
O1 0.0118(7) 0.0282(8) 0.0239(8) 0.0031(6) 0.0009(6) -0.0020(6)
O2 0.0192(7) 0.0238(7) 0.0173(7) 0.0054(6) 0.0034(6) 0.0010(6)
O3 0.0111(7) 0.0262(8) 0.0145(7) -0.0007(6) -0.0002(6) -0.0004(6)
O4 0.0140(6) 0.0164(7) 0.0182(7) 0.0043(6) -0.0035(6) -0.0033(6)
O5 0.0192(7) 0.0253(8) 0.0135(7) 0.0014(6) -0.0032(6) -0.0064(6)
N1 0.0121(7) 0.0193(9) 0.0162(8) 0.0048(7) -0.0005(7) -0.0029(7)
C1 0.0197(11) 0.0408(14) 0.0280(12) 0.0101(11) -0.0080(9) -0.0012(10)
C2 0.0127(9) 0.0204(10) 0.0180(10) -0.0010(8) -0.0002(8) 0.0022(8)
C3 0.0114(9) 0.0154(9) 0.0161(9) -0.0007(8) -0.0016(8) -0.0004(7)
C4 0.0108(9) 0.0171(10) 0.0197(10) 0.0001(8) 0.0007(8) -0.0002(7)
C5 0.0145(9) 0.0141(9) 0.0157(9) -0.0020(8) -0.0005(8) -0.0002(7)
C6 0.0119(9) 0.0171(10) 0.0147(9) 0.0006(8) -0.0008(8) -0.0008(7)
C7 0.0118(9) 0.0172(9) 0.0117(8) 0.0004(7) -0.0014(7) -0.0013(7)
C8 0.0152(9) 0.0180(10) 0.0190(10) -0.0002(8) -0.0005(8) 0.0013(8)
C9 0.0104(9) 0.0155(9) 0.0151(9) -0.0009(8) 0.0021(8) -0.0002(7)
C10 0.0117(8) 0.0195(10) 0.0142(9) 0.0010(8) -0.0002(8) 0.0016(8)
C11 0.0162(9) 0.0160(10) 0.0210(10) 0.0024(8) 0.0002(8) -0.0006(8)
C12 0.0145(9) 0.0187(10) 0.0197(9) -0.0042(8) -0.0001(8) -0.0040(8)
C13 0.0124(9) 0.0211(10) 0.0128(9) -0.0018(8) 0.0014(8) 0.0003(7)
C14 0.0139(9) 0.0163(10) 0.0141(9) 0.0010(8) 0.0018(8) -0.0001(8)

loop_
_atom_type_symbol
_atom_type_description
_atom_type_scat_dispersion_real
_atom_type_scat_dispersion_imag
_atom_type_scat_source
C C 0.0181 0.0091 'International Tables Vol C Tables 4.2.6.8 and 6.1.1.4'
H H 0.0000 0.0000 'International Tables Vol C Tables 4.2.6.8 and 6.1.1.4'
N N 0.0311 0.0180 'International Tables Vol C Tables 4.2.6.8 and 6.1.1.4'
O O 0.0492 0.0322 'International Tables Vol C Tables 4.2.6.8 and 6.1.1.4'

loop_
_geom_angle_atom_site_label_1
_geom_angle_atom_site_label_2
_geom_angle_atom_site_label_3
_geom_angle
_geom_angle_site_symmetry_1
_geom_angle_site_symmetry_3
_geom_angle_publ_flag
C6 O3 H3 107(2) . . ?
C10 O4 C6 107.89(14) . . ?
C13 O5 H5 109(3) . . ?
C2 N1 H1 117.8 . . ?
C3 N1 H1 117.8 . . ?
C3 N1 C2 124.31(18) . . ?
H1A C1 H1B 109.5 . . ?
H1A C1 H1C 109.5 . . ?
H1B C1 H1C 109.5 . . ?
C2 C1 H1A 109.5 . . ?
C2 C1 H1B 109.5 . . ?
C2 C1 H1C 109.5 . . ?
O1 C2 N1 121.09(19) . . ?
O1 C2 C1 123.45(19) . . ?
N1 C2 C1 115.46(19) . . ?
N1 C3 C6 117.40(17) . . ?
C4 C3 N1 130.08(18) . . ?
C4 C3 C6 112.52(17) . . ?
C3 C4 H4 125.0 . . ?
C3 C4 C5 109.98(17) . . ?
C5 C4 H4 125.0 . . ?
O2 C5 C4 125.89(18) . . ?
O2 C5 C7 124.00(17) . . ?
C4 C5 C7 110.10(16) . . ?
O3 C6 O4 109.16(15) . . ?
O3 C6 C3 109.06(16) . . ?
O3 C6 C7 117.90(16) . . ?
O4 C6 C3 109.31(16) . . ?
O4 C6 C7 106.79(15) . . ?
C3 C6 C7 104.33(16) . . ?
C5 C7 C6 102.60(15) . . ?
C8 C7 C5 110.65(16) . . ?
C8 C7 C6 114.73(16) . . ?
C9 C7 C5 111.74(16) . . ?
C9 C7 C6 102.32(16) . . ?
C9 C7 C8 114.02(16) . . ?
C7 C8 H8A 109.5 . . ?
C7 C8 H8B 109.5 . . ?
C7 C8 H8C 109.5 . . ?
H8A C8 H8B 109.5 . . ?
H8A C8 H8C 109.5 . . ?
H8B C8 H8C 109.5 . . ?
C10 C9 C7 108.52(17) . . ?
C10 C9 C14 120.81(19) . . ?
C14 C9 C7 130.65(18) . . ?
O4 C10 C9 113.99(17) . . ?
O4 C10 C11 124.18(18) . . ?
C9 C10 C11 121.81(18) . . ?
C10 C11 H11 121.1 . . ?
C10 C11 C12 117.73(19) . . ?
C12 C11 H11 121.1 . . ?
C11 C12 H12 119.6 . . ?
C13 C12 C11 120.76(19) . . ?
C13 C12 H12 119.6 . . ?
O5 C13 C12 117.43(17) . . ?
O5 C13 C14 121.51(18) . . ?
C12 C13 C14 121.06(18) . . ?
C9 C14 C13 117.81(18) . . ?
C9 C14 H14 121.1 . . ?
C13 C14 H14 121.1 . . ?

loop_
_geom_bond_atom_site_label_1
_geom_bond_atom_site_label_2
_geom_bond_distance
_geom_bond_site_symmetry_2
_geom_bond_publ_flag
O1 C2 1.222(3) . ?
O2 C5 1.229(2) . ?
O3 H3 0.87(4) . ?
O3 C6 1.378(2) . ?
O4 C6 1.455(2) . ?
O4 C10 1.379(2) . ?
O5 H5 0.82(4) . ?
O5 C13 1.374(2) . ?
N1 H1 0.8800 . ?
N1 C2 1.378(3) . ?
N1 C3 1.372(3) . ?
C1 H1A 0.9800 . ?
C1 H1B 0.9800 . ?
C1 H1C 0.9800 . ?
C1 C2 1.495(3) . ?
C3 C4 1.342(3) . ?
C3 C6 1.519(3) . ?
C4 H4 0.9500 . ?
C4 C5 1.444(3) . ?
C5 C7 1.534(3) . ?
C6 C7 1.566(3) . ?
C7 C8 1.523(3) . ?
C7 C9 1.505(3) . ?
C8 H8A 0.9800 . ?
C8 H8B 0.9800 . ?
C8 H8C 0.9800 . ?
C9 C10 1.382(3) . ?
C9 C14 1.388(3) . ?
C10 C11 1.383(3) . ?
C11 H11 0.9500 . ?
C11 C12 1.394(3) . ?
C12 H12 0.9500 . ?
C12 C13 1.388(3) . ?
C13 C14 1.397(3) . ?
C14 H14 0.9500 . ?

loop_
_geom_torsion_atom_site_label_1
_geom_torsion_atom_site_label_2
_geom_torsion_atom_site_label_3
_geom_torsion_atom_site_label_4
_geom_torsion
_geom_torsion_site_symmetry_1
_geom_torsion_site_symmetry_2
_geom_torsion_site_symmetry_3
_geom_torsion_site_symmetry_4
_geom_torsion_publ_flag
O2 C5 C7 C6 176.15(18) . . . . ?
O2 C5 C7 C8 -61.0(2) . . . . ?
O2 C5 C7 C9 67.2(3) . . . . ?
O3 C6 C7 C5 127.64(17) . . . . ?
O3 C6 C7 C8 7.6(2) . . . . ?
O3 C6 C7 C9 -116.42(18) . . . . ?
O4 C6 C7 C5 -109.16(15) . . . . ?
O4 C6 C7 C8 130.78(16) . . . . ?
O4 C6 C7 C9 6.77(19) . . . . ?
O4 C10 C11 C12 179.12(17) . . . . ?
O5 C13 C14 C9 179.57(17) . . . . ?
N1 C3 C4 C5 -177.2(2) . . . . ?
N1 C3 C6 O3 47.2(2) . . . . ?
N1 C3 C6 O4 -72.1(2) . . . . ?
N1 C3 C6 C7 174.03(16) . . . . ?
C2 N1 C3 C4 24.7(3) . . . . ?
C2 N1 C3 C6 -155.88(19) . . . . ?
C3 N1 C2 O1 3.1(3) . . . . ?
C3 N1 C2 C1 -177.2(2) . . . . ?
C3 C4 C5 O2 -179.9(2) . . . . ?
C3 C4 C5 C7 1.4(2) . . . . ?
C3 C6 C7 C5 6.5(2) . . . . ?
C3 C6 C7 C8 -113.52(18) . . . . ?
C3 C6 C7 C9 122.47(17) . . . . ?
C4 C3 C6 O3 -133.21(18) . . . . ?
C4 C3 C6 O4 107.51(19) . . . . ?
C4 C3 C6 C7 -6.4(2) . . . . ?
C4 C5 C7 C6 -5.1(2) . . . . ?
C4 C5 C7 C8 117.71(18) . . . . ?
C4 C5 C7 C9 -114.07(18) . . . . ?
C5 C7 C9 C10 104.61(19) . . . . ?
C5 C7 C9 C14 -76.8(3) . . . . ?
C6 O4 C10 C9 4.1(2) . . . . ?
C6 O4 C10 C11 -174.60(18) . . . . ?
C6 C3 C4 C5 3.3(2) . . . . ?
C6 C7 C9 C10 -4.5(2) . . . . ?
C6 C7 C9 C14 174.1(2) . . . . ?
C7 C9 C10 O4 0.5(2) . . . . ?
C7 C9 C10 C11 179.28(18) . . . . ?
C7 C9 C14 C13 -179.39(19) . . . . ?
C8 C7 C9 C10 -128.99(18) . . . . ?
C8 C7 C9 C14 49.6(3) . . . . ?
C9 C10 C11 C12 0.5(3) . . . . ?
C10 O4 C6 O3 121.70(16) . . . . ?
C10 O4 C6 C3 -119.08(17) . . . . ?
C10 O4 C6 C7 -6.77(19) . . . . ?
C10 C9 C14 C13 -0.9(3) . . . . ?
C10 C11 C12 C13 -1.1(3) . . . . ?
C11 C12 C13 O5 -178.56(18) . . . . ?
C11 C12 C13 C14 0.7(3) . . . . ?
C12 C13 C14 C9 0.3(3) . . . . ?
C14 C9 C10 O4 -178.22(17) . . . . ?
C14 C9 C10 C11 0.5(3) . . . . ?
